data_4307613
loop_
_publ_author_name
'Wen-Xiang Chai'
'Li-Ming Wu'
'Jun-Qian Li'
'Ling Chen'

_publ_section_title
;
Silver Iodobismuthates: Syntheses, Structures, Properties, and
Theoretical Studies of [Bi2Ag2I102-]n and [Bi4Ag2I162-]n
;
_journal_name_full 'Inorganic Chemistry'
_journal_page_first 1042
_journal_page_last 1044
_journal_paper_doi 10.1021/ic062091s
_journal_volume 46
_journal_year 2007
_chemical_formula_moiety 'C8 H20 N, Ag Bi I5'
_chemical_formula_sum 'C8 H20 Ag Bi I5 N'
_chemical_formula_weight 1081.60
_chemical_name_systematic
; 
 ? 
;
_space_group_IT_number 2
_symmetry_cell_setting triclinic
_symmetry_space_group_name_Hall '-P 1'
_symmetry_space_group_name_H-M 'P -1'
_atom_sites_solution_hydrogens geom
_atom_sites_solution_primary direct
_atom_sites_solution_secondary difmap
_audit_creation_method SHELXL-97
_cell_angle_alpha 92.930(4)
_cell_angle_beta 99.701(7)
_cell_angle_gamma 97.116(6)
_cell_formula_units_Z 2
_cell_length_a 8.823(4)
_cell_length_b 10.669(5)
_cell_length_c 11.477(5)
_cell_measurement_reflns_used 2753
_cell_measurement_temperature 295(2)
_cell_measurement_theta_max 27.4835
_cell_measurement_theta_min 3.2181
_cell_volume 1053.8(8)
_computing_cell_refinement 'CrystalClear (Rigaku Corp., 2000)'
_computing_data_collection 'CrystalClear (Rigaku Corp., 2000)'
_computing_data_reduction 'CrystalClear (Rigaku Corp., 2000)'
_computing_structure_refinement 'SHELXL-97 (Sheldrick, 1997)'
_computing_structure_solution 'SHELXS-97 (Sheldrick, 1990)'
_diffrn_ambient_temperature 295(2)
_diffrn_detector_area_resol_mean 14.6306
_diffrn_measured_fraction_theta_full 0.986
_diffrn_measured_fraction_theta_max 0.986
_diffrn_measurement_device_type 'Mercury70 (2x2 bin mode)'
_diffrn_measurement_method CCD_Profile_fitting
_diffrn_radiation_monochromator graphite
_diffrn_radiation_source 'fine-focus sealed tube'
_diffrn_radiation_type MoK\a
_diffrn_radiation_wavelength 0.71073
_diffrn_reflns_av_R_equivalents 0.0212
_diffrn_reflns_av_sigmaI/netI 0.0346
_diffrn_reflns_limit_h_max 11
_diffrn_reflns_limit_h_min -10
_diffrn_reflns_limit_k_max 13
_diffrn_reflns_limit_k_min -13
_diffrn_reflns_limit_l_max 14
_diffrn_reflns_limit_l_min -14
_diffrn_reflns_number 8208
_diffrn_reflns_theta_full 27.48
_diffrn_reflns_theta_max 27.48
_diffrn_reflns_theta_min 3.22
_exptl_absorpt_coefficient_mu 16.575
_exptl_absorpt_correction_T_max 0.191
_exptl_absorpt_correction_T_min 0.063
_exptl_absorpt_correction_type multi-scan
_exptl_crystal_colour red
_exptl_crystal_density_diffrn 3.409
_exptl_crystal_density_method 'not measured'
_exptl_crystal_description prism
_exptl_crystal_F_000 940
_exptl_crystal_size_max 0.18
_exptl_crystal_size_mid 0.15
_exptl_crystal_size_min 0.10
_refine_diff_density_max 0.901
_refine_diff_density_min -1.485
_refine_diff_density_rms 0.212
_refine_ls_extinction_method none
_refine_ls_goodness_of_fit_ref 1.079
_refine_ls_hydrogen_treatment constr
_refine_ls_matrix_type full
_refine_ls_number_parameters 149
_refine_ls_number_reflns 4839
_refine_ls_number_restraints 0
_refine_ls_restrained_S_all 1.079
_refine_ls_R_factor_all 0.0452
_refine_ls_R_factor_gt 0.0356
_refine_ls_shift/su_max 0.001
_refine_ls_shift/su_mean 0.000
_refine_ls_structure_factor_coef Fsqd
_refine_ls_weighting_details 'calc w=1/[\s^2^(Fo^2^)+(0.0379P)^2^+0.1192P] where P=(Fo^2^+2Fc^2^)/3'
_refine_ls_weighting_scheme calc
_refine_ls_wR_factor_gt 0.0768
_refine_ls_wR_factor_ref 0.0822
_reflns_number_gt 4038
_reflns_number_total 4839
_reflns_threshold_expression >2sigma(I)
_cod_data_source_file ic062091ssi20061102_041510.cif
_cod_data_source_block a
_cod_depositor_comments
;
The following automatic conversions were performed:
'_exptl_absorpt_correction_type' value 'Multi-scan' changed to
'multi-scan' according to
'/home/saulius/struct/CIF-dictionaries/cif_core.dic' dictionary named
'cif_core.dic' version 2.4.1 from 2010-06-29.

Automatic conversion script
Id: cif_fix_enum 1527 2010-12-29 10:47:43Z saulius 
;
_cod_database_code 4307613

loop_
_symmetry_equiv_pos_as_xyz
'x, y, z'
'-x, -y, -z'

loop_
_atom_site_label
_atom_site_type_symbol
_atom_site_fract_x
_atom_site_fract_y
_atom_site_fract_z
_atom_site_U_iso_or_equiv
_atom_site_adp_type
_atom_site_occupancy
_atom_site_symmetry_multiplicity
_atom_site_calc_flag
_atom_site_refinement_flags
_atom_site_disorder_assembly
_atom_site_disorder_group
Bi1 Bi 0.13556(3) 0.12353(3) 0.68572(2) 0.03653(9) Uani 1 1 d . . .
I1 I -0.14959(6) 0.07129(5) 0.79290(5) 0.04968(14) Uani 1 1 d . . .
I2 I 0.18183(6) 0.39751(5) 0.76017(5) 0.05406(15) Uani 1 1 d . . .
I3 I 0.33932(7) 0.05522(6) 0.88742(5) 0.06028(17) Uani 1 1 d . . .
I4 I 0.41241(6) 0.18999(5) 0.53884(5) 0.04613(13) Uani 1 1 d . . .
I5 I 0.90071(6) 0.16878(5) 0.42650(4) 0.04348(13) Uani 1 1 d . . .
Ag1 Ag 0.67865(8) 0.06473(7) 0.56111(7) 0.0651(2) Uani 1 1 d . . .
N1 N 0.2814(6) 0.4231(5) 0.1995(5) 0.0373(13) Uani 1 1 d . . .
C1 C 0.0617(12) 0.2588(10) 0.0899(9) 0.083(3) Uani 1 1 d . . .
H1A H 0.0395 0.3216 0.0348 0.125 Uiso 1 1 calc R . .
H1B H -0.0337 0.2115 0.1018 0.125 Uiso 1 1 calc R . .
H1C H 0.1243 0.2023 0.0588 0.125 Uiso 1 1 calc R . .
C2 C 0.1478(10) 0.3225(8) 0.2060(8) 0.057(2) Uani 1 1 d . . .
H2A H 0.1871 0.2580 0.2549 0.068 Uiso 1 1 calc R . .
H2B H 0.0744 0.3606 0.2460 0.068 Uiso 1 1 calc R . .
C3 C 0.2247(10) 0.5268(8) 0.1263(8) 0.056(2) Uani 1 1 d . . .
H3A H 0.1783 0.4896 0.0475 0.067 Uiso 1 1 calc R . .
H3B H 0.1434 0.5597 0.1610 0.067 Uiso 1 1 calc R . .
C4 C 0.2513(12) 0.5327(10) 0.3968(8) 0.074(3) Uani 1 1 d . . .
H4A H 0.1980 0.5926 0.3518 0.112 Uiso 1 1 calc R . .
H4B H 0.3124 0.5752 0.4683 0.112 Uiso 1 1 calc R . .
H4C H 0.1768 0.4673 0.4165 0.112 Uiso 1 1 calc R . .
C5 C 0.3447(11) 0.6362(9) 0.1141(9) 0.073(3) Uani 1 1 d . . .
H5A H 0.4005 0.6680 0.1912 0.110 Uiso 1 1 calc R . .
H5B H 0.2944 0.7022 0.0767 0.110 Uiso 1 1 calc R . .
H5C H 0.4156 0.6083 0.0667 0.110 Uiso 1 1 calc R . .
C6 C 0.3584(10) 0.4733(9) 0.3226(7) 0.058(2) Uani 1 1 d . . .
H6A H 0.4452 0.5367 0.3172 0.069 Uiso 1 1 calc R . .
H6B H 0.3997 0.4046 0.3642 0.069 Uiso 1 1 calc R . .
C7 C 0.4027(10) 0.3678(8) 0.1392(7) 0.054(2) Uani 1 1 d . . .
H7A H 0.3550 0.3381 0.0585 0.065 Uiso 1 1 calc R . .
H7B H 0.4857 0.4353 0.1351 0.065 Uiso 1 1 calc R . .
C8 C 0.4734(11) 0.2596(9) 0.1989(9) 0.069(3) Uani 1 1 d . . .
H8A H 0.5402 0.2917 0.2720 0.104 Uiso 1 1 calc R . .
H8B H 0.5325 0.2209 0.1476 0.104 Uiso 1 1 calc R . .
H8C H 0.3922 0.1978 0.2150 0.104 Uiso 1 1 calc R . .

loop_
_atom_site_aniso_label
_atom_site_aniso_U_11
_atom_site_aniso_U_22
_atom_site_aniso_U_33
_atom_site_aniso_U_23
_atom_site_aniso_U_13
_atom_site_aniso_U_12
Bi1 0.03164(15) 0.04089(16) 0.03548(14) -0.00308(11) 0.00250(11) 0.00580(11)
I1 0.0413(3) 0.0599(3) 0.0478(3) -0.0020(2) 0.0133(2) 0.0017(2)
I2 0.0480(3) 0.0435(3) 0.0693(4) -0.0104(2) 0.0115(3) 0.0050(2)
I3 0.0600(4) 0.0646(4) 0.0510(3) 0.0024(3) -0.0124(3) 0.0192(3)
I4 0.0368(3) 0.0480(3) 0.0545(3) -0.0001(2) 0.0131(2) 0.0041(2)
I5 0.0419(3) 0.0436(3) 0.0445(3) 0.0006(2) 0.0078(2) 0.0050(2)
Ag1 0.0511(4) 0.0695(5) 0.0740(5) -0.0027(4) 0.0114(4) 0.0085(4)
N1 0.035(3) 0.034(3) 0.041(3) 0.001(2) 0.003(3) 0.003(3)
C1 0.087(8) 0.068(7) 0.075(7) -0.003(5) -0.014(6) -0.026(6)
C2 0.051(5) 0.051(5) 0.062(5) 0.001(4) 0.008(4) -0.013(4)
C3 0.044(5) 0.064(6) 0.061(5) 0.015(4) 0.006(4) 0.013(4)
C4 0.073(7) 0.087(8) 0.062(6) -0.027(5) 0.015(5) 0.016(6)
C5 0.060(6) 0.074(7) 0.090(7) 0.030(6) 0.022(6) 0.010(5)
C6 0.055(5) 0.063(6) 0.050(5) 0.000(4) 0.000(4) -0.002(4)
C7 0.054(5) 0.056(5) 0.055(5) -0.002(4) 0.013(4) 0.011(4)
C8 0.069(6) 0.069(7) 0.074(6) 0.004(5) 0.014(5) 0.027(5)

loop_
_atom_type_symbol
_atom_type_description
_atom_type_scat_dispersion_real
_atom_type_scat_dispersion_imag
_atom_type_scat_source
C C 0.0033 0.0016 'International Tables Vol C Tables 4.2.6.8 and 6.1.1.4'
H H 0.0000 0.0000 'International Tables Vol C Tables 4.2.6.8 and 6.1.1.4'
Ag Ag -0.8971 1.1015 'International Tables Vol C Tables 4.2.6.8 and 6.1.1.4'
Bi Bi -4.1077 10.2566 'International Tables Vol C Tables 4.2.6.8 and 6.1.1.4'
I I -0.4742 1.8119 'International Tables Vol C Tables 4.2.6.8 and 6.1.1.4'
N N 0.0061 0.0033 'International Tables Vol C Tables 4.2.6.8 and 6.1.1.4'

loop_
_geom_angle_atom_site_label_1
_geom_angle_atom_site_label_2
_geom_angle_atom_site_label_3
_geom_angle
_geom_angle_site_symmetry_1
_geom_angle_site_symmetry_3
_geom_angle_publ_flag
I3 Bi1 I2 95.17(3) . . ?
I3 Bi1 I1 94.37(4) . . ?
I2 Bi1 I1 93.550(19) . . ?
I3 Bi1 I4 93.44(4) . . ?
I2 Bi1 I4 85.83(2) . . ?
I1 Bi1 I4 172.195(17) . . ?
I3 Bi1 I5 88.67(3) . 2_656 ?
I2 Bi1 I5 172.919(17) . 2_656 ?
I1 Bi1 I5 92.09(2) . 2_656 ?
I4 Bi1 I5 88.00(2) . 2_656 ?
I3 Bi1 I5 172.424(17) . 1_455 ?
I2 Bi1 I5 91.84(2) . 1_455 ?
I1 Bi1 I5 88.06(3) . 1_455 ?
I4 Bi1 I5 84.18(4) . 1_455 ?
I5 Bi1 I5 84.07(2) 2_656 1_455 ?
Ag1 I1 Bi1 87.06(4) 1_455 . ?
Ag1 I4 Ag1 71.56(4) . 2_656 ?
Ag1 I4 Bi1 123.27(3) . . ?
Ag1 I4 Bi1 83.70(3) 2_656 . ?
Ag1 I5 Bi1 83.03(3) . 2_656 ?
Ag1 I5 Bi1 78.81(4) . 1_655 ?
Bi1 I5 Bi1 95.93(2) 2_656 1_655 ?
I1 Ag1 I4 115.54(3) 1_655 . ?
I1 Ag1 I5 103.79(4) 1_655 . ?
I4 Ag1 I5 112.91(4) . . ?
I1 Ag1 I4 111.17(3) 1_655 2_656 ?
I4 Ag1 I4 108.44(4) . 2_656 ?
I5 Ag1 I4 104.42(3) . 2_656 ?
I1 Ag1 Ag1 132.62(4) 1_655 2_656 ?
I4 Ag1 Ag1 54.70(4) . 2_656 ?
I5 Ag1 Ag1 123.03(5) . 2_656 ?
I4 Ag1 Ag1 53.74(2) 2_656 2_656 ?
C6 N1 C3 111.7(6) . . ?
C6 N1 C2 109.5(6) . . ?
C3 N1 C2 110.0(6) . . ?
C6 N1 C7 107.8(6) . . ?
C3 N1 C7 107.2(6) . . ?
C2 N1 C7 110.6(6) . . ?
C2 C1 H1A 109.5 . . ?
C2 C1 H1B 109.5 . . ?
H1A C1 H1B 109.5 . . ?
C2 C1 H1C 109.5 . . ?
H1A C1 H1C 109.5 . . ?
H1B C1 H1C 109.5 . . ?
C1 C2 N1 116.3(7) . . ?
C1 C2 H2A 108.2 . . ?
N1 C2 H2A 108.2 . . ?
C1 C2 H2B 108.2 . . ?
N1 C2 H2B 108.2 . . ?
H2A C2 H2B 107.4 . . ?
C5 C3 N1 116.3(7) . . ?
C5 C3 H3A 108.2 . . ?
N1 C3 H3A 108.2 . . ?
C5 C3 H3B 108.2 . . ?
N1 C3 H3B 108.2 . . ?
H3A C3 H3B 107.4 . . ?
C6 C4 H4A 109.5 . . ?
C6 C4 H4B 109.5 . . ?
H4A C4 H4B 109.5 . . ?
C6 C4 H4C 109.5 . . ?
H4A C4 H4C 109.5 . . ?
H4B C4 H4C 109.5 . . ?
C3 C5 H5A 109.5 . . ?
C3 C5 H5B 109.5 . . ?
H5A C5 H5B 109.5 . . ?
C3 C5 H5C 109.5 . . ?
H5A C5 H5C 109.5 . . ?
H5B C5 H5C 109.5 . . ?
N1 C6 C4 114.7(7) . . ?
N1 C6 H6A 108.6 . . ?
C4 C6 H6A 108.6 . . ?
N1 C6 H6B 108.6 . . ?
C4 C6 H6B 108.6 . . ?
H6A C6 H6B 107.6 . . ?
C8 C7 N1 115.6(7) . . ?
C8 C7 H7A 108.4 . . ?
N1 C7 H7A 108.4 . . ?
C8 C7 H7B 108.4 . . ?
N1 C7 H7B 108.4 . . ?
H7A C7 H7B 107.5 . . ?
C7 C8 H8A 109.5 . . ?
C7 C8 H8B 109.5 . . ?
H8A C8 H8B 109.5 . . ?
C7 C8 H8C 109.5 . . ?
H8A C8 H8C 109.5 . . ?
H8B C8 H8C 109.5 . . ?

loop_
_geom_bond_atom_site_label_1
_geom_bond_atom_site_label_2
_geom_bond_distance
_geom_bond_site_symmetry_2
_geom_bond_publ_flag
Bi1 I3 2.8664(10) . ?
Bi1 I2 2.9618(14) . ?
Bi1 I1 2.9865(12) . ?
Bi1 I4 3.2236(12) . ?
Bi1 I5 3.2696(15) 2_656 ?
Bi1 I5 3.4198(13) 1_455 ?
I1 Ag1 2.8239(14) 1_455 ?
I4 Ag1 2.8248(13) . ?
I4 Ag1 2.8594(15) 2_656 ?
I5 Ag1 2.8486(12) . ?
I5 Bi1 3.2696(15) 2_656 ?
I5 Bi1 3.4198(13) 1_655 ?
Ag1 I1 2.8239(14) 1_655 ?
Ag1 I4 2.8594(15) 2_656 ?
Ag1 Ag1 3.3236(19) 2_656 ?
N1 C6 1.501(9) . ?
N1 C3 1.507(9) . ?
N1 C2 1.507(9) . ?
N1 C7 1.529(9) . ?
C1 C2 1.501(11) . ?
C1 H1A 0.9600 . ?
C1 H1B 0.9600 . ?
C1 H1C 0.9600 . ?
C2 H2A 0.9700 . ?
C2 H2B 0.9700 . ?
C3 C5 1.504(12) . ?
C3 H3A 0.9700 . ?
C3 H3B 0.9700 . ?
C4 C6 1.544(11) . ?
C4 H4A 0.9600 . ?
C4 H4B 0.9600 . ?
C4 H4C 0.9600 . ?
C5 H5A 0.9600 . ?
C5 H5B 0.9600 . ?
C5 H5C 0.9600 . ?
C6 H6A 0.9700 . ?
C6 H6B 0.9700 . ?
C7 C8 1.519(11) . ?
C7 H7A 0.9700 . ?
C7 H7B 0.9700 . ?
C8 H8A 0.9600 . ?
C8 H8B 0.9600 . ?
C8 H8C 0.9600 . ?
